data_1524451
loop_
_publ_author_name
'Grin', Yu.'
'Hiebl, K.'
'Rogl, P.'

_publ_section_title
;
 Structural chemistry and magnetic behaviour of ternary uranium gallides U
 (Fe, Co, Ni, Ru, Rh, Pd, Os, Ir, Pt) Ga5
;
_journal_name_full 'Journal of the Less-Common Metals'
_journal_page_first 497
_journal_page_last 505
_journal_volume 121
_journal_year 1986
_chemical_formula_sum 'Co Ga5 U'
_space_group_IT_number 123
_symmetry_space_group_name_Hall '-P 4 2'
_symmetry_space_group_name_H-M 'P 4/m m m'
_cell_angle_alpha 90
_cell_angle_beta 90
_cell_angle_gamma 90
_cell_formula_units_Z 1
_cell_length_a 4.2357
_cell_length_b 4.2357
_cell_length_c 6.7278
_cell_volume 120.704
_citation_journal_id_ASTM JCOMAH
_cod_data_source_file Grin_JCOMAH_1986_1035.cif
_cod_data_source_block Co1Ga5U1
_cod_original_cell_volume 120.7045
_cod_original_formula_sum 'Co1 Ga5 U1'
_cod_database_code 1524451

loop_
_symmetry_equiv_pos_as_xyz
x,y,z
-y,x,z
-x,-y,z
y,-x,z
x,-y,-z
y,x,-z
-x,y,-z
-y,-x,-z
-x,-y,-z
y,-x,-z
x,y,-z
-y,x,-z
-x,y,z
-y,-x,z
x,-y,z
y,x,z

loop_
_atom_site_label
_atom_site_type_symbol
_atom_site_fract_x
_atom_site_fract_y
_atom_site_fract_z
_atom_site_occupancy
_atom_site_U_iso_or_equiv
Co1 Co 0 0 0.5 1 0.0
Ga1 Ga 0.5 0.5 0 1 0.0
U1 U 0 0 0 1 0.0
Ga2 Ga 0 0.5 0.3082 1 0.0
